data_4517521
loop_
_publ_author_name
'Zhu, Cuiju'
'Kuniyil, Rositha'
'Jei, Becky B.'
'Ackermann, Lutz'

_publ_section_title
;
 Domino C--H Activation/Directing Group Migration/Alkyne Annulation:
 Unique Selectivity by d6-Cobalt(III) Catalysts
;
_journal_issue 7
_journal_name_full 'ACS Catalysis'
_journal_page_first 4444
_journal_page_last 4450
_journal_paper_doi 10.1021/acscatal.9b05413
_journal_volume 10
_journal_year 2020
_chemical_formula_moiety 'C25 H20 N2 O'
_chemical_formula_sum 'C25 H20 N2 O'
_chemical_formula_weight 364.43
_space_group_crystal_system triclinic
_space_group_IT_number 2
_space_group_name_Hall '-P 1'
_space_group_name_H-M_alt 'P -1'
_atom_sites_solution_hydrogens geom
_atom_sites_solution_primary dual
_audit_creation_date 2019-05-20
_audit_creation_method
;
Olex2 1.2
(compiled 2018.05.29 svn.r3508 for OlexSys, GUI svn.r5506)
;
_cell_angle_alpha 110.430(3)
_cell_angle_beta 100.373(3)
_cell_angle_gamma 101.270(4)
_cell_formula_units_Z 2
_cell_length_a 8.7963(9)
_cell_length_b 10.3540(12)
_cell_length_c 11.5419(14)
_cell_measurement_reflns_used 9996
_cell_measurement_temperature 100.01
_cell_measurement_theta_max 29.616
_cell_measurement_theta_min 2.281
_cell_volume 930.16(19)
_computing_cell_refinement 'SAINT V8.38A (?, 2016)'
_computing_data_reduction 'SAINT V8.38A (?, 2016)'
_computing_molecular_graphics 'Olex2 (Dolomanov et al., 2009)'
_computing_publication_material 'Olex2 (Dolomanov et al., 2009)'
_computing_structure_refinement 'XL (Sheldrick, 2008)'
_computing_structure_solution 'XT (Sheldrick, 2015)'
_diffrn_ambient_temperature 100.01
_diffrn_measured_fraction_theta_full 0.997
_diffrn_measured_fraction_theta_max 0.973
_diffrn_measurement_device_type 'Bruker D8 Venture'
_diffrn_measurement_method '\f and \w scans'
_diffrn_radiation_type MoK\a
_diffrn_radiation_wavelength 0.71073
_diffrn_reflns_av_R_equivalents 0.0229
_diffrn_reflns_av_unetI/netI 0.0231
_diffrn_reflns_Laue_measured_fraction_full 0.997
_diffrn_reflns_Laue_measured_fraction_max 0.973
_diffrn_reflns_limit_h_max 11
_diffrn_reflns_limit_h_min -12
_diffrn_reflns_limit_k_max 14
_diffrn_reflns_limit_k_min -14
_diffrn_reflns_limit_l_max 15
_diffrn_reflns_limit_l_min -15
_diffrn_reflns_number 17309
_diffrn_reflns_point_group_measured_fraction_full 0.997
_diffrn_reflns_point_group_measured_fraction_max 0.973
_diffrn_reflns_theta_full 25.242
_diffrn_reflns_theta_max 29.612
_diffrn_reflns_theta_min 2.452
_diffrn_standards_number 0
_exptl_absorpt_coefficient_mu 0.080
_exptl_absorpt_correction_T_max 0.8879
_exptl_absorpt_correction_T_min 0.8426
_exptl_absorpt_correction_type multi-scan
_exptl_absorpt_process_details
'SADABS-2016/2 (Bruker,2016/2) was used for absorption correction. wR2(int) was 0.1013 before and 0.0404 after correction. The Ratio of minimum to maximum transmission is 0.9490. The \l/2 correction factor is Not present.'
_exptl_crystal_colour colourless
_exptl_crystal_colour_primary colourless
_exptl_crystal_density_diffrn 1.301
_exptl_crystal_description block
_exptl_crystal_F_000 384
_exptl_crystal_size_max 0.348
_exptl_crystal_size_mid 0.281
_exptl_crystal_size_min 0.191
_refine_diff_density_max 0.384
_refine_diff_density_min -0.206
_refine_diff_density_rms 0.043
_refine_ls_extinction_method none
_refine_ls_goodness_of_fit_ref 1.048
_refine_ls_hydrogen_treatment constr
_refine_ls_matrix_type full
_refine_ls_number_parameters 255
_refine_ls_number_reflns 5094
_refine_ls_number_restraints 0
_refine_ls_restrained_S_all 1.048
_refine_ls_R_factor_all 0.0469
_refine_ls_R_factor_gt 0.0410
_refine_ls_shift/su_max 0.000
_refine_ls_shift/su_mean 0.000
_refine_ls_structure_factor_coef Fsqd
_refine_ls_weighting_details 'w=1/[\s^2^(Fo^2^)+(0.0458P)^2^+0.3945P] where P=(Fo^2^+2Fc^2^)/3'
_refine_ls_weighting_scheme calc
_refine_ls_wR_factor_gt 0.1026
_refine_ls_wR_factor_ref 0.1081
_reflns_Friedel_coverage 0.000
_reflns_number_gt 4496
_reflns_number_total 5094
_reflns_threshold_expression 'I > 2\s(I)'
_cod_data_source_file cs9b05413_si_003.cif
_cod_data_source_block 0677_cg_0m
_cod_depositor_comments
;Adding full bibliography for 4517519--4517521.cif.

 Adding full bibliography for 4517519--4517521.cif.
;
_cod_original_cell_volume 930.16(18)
_cod_database_code 4517521
_shelx_shelxl_version_number 2018/3
_shelx_space_group_comment
;
The symmetry employed for this shelxl refinement is uniquely defined
by the following loop, which should always be used as a source of
symmetry information in preference to the above space-group names.
They are only intended as comments.
;
_shelx_estimated_absorpt_t_max 0.985
_shelx_estimated_absorpt_t_min 0.973
_olex2_refinement_description
;
1. Fixed Uiso
 At 1.2 times of:
  All C(H) groups
 At 1.5 times of:
  All C(H,H,H) groups
2.a Aromatic/amide H refined with riding coordinates:
 C3(H3), C4(H4), C5(H5), C6(H6), C8(H8), C13(H13), C14(H14), C15(H15),
 C16(H16), C21(H21), C22(H22), C23(H23), C24(H24), C25(H25)
2.b Idealised Me refined as rotating group:
 C18(H18A,H18B,H18C), C19(H19A,H19B,H19C)
;
_olex2_diffrn_ambient_temperature_device 'Oxford Cryosystems Cryostream 800'
_olex2_exptl_crystal_mounting_method 'The crystal was mounted on a MITIGEN holder in NVH oil'
_olex2_submission_special_instructions 'No special instructions were received'

loop_
_space_group_symop_operation_xyz
'x, y, z'
'-x, -y, -z'

loop_
_atom_site_label
_atom_site_type_symbol
_atom_site_fract_x
_atom_site_fract_y
_atom_site_fract_z
_atom_site_U_iso_or_equiv
_atom_site_adp_type
_atom_site_occupancy
_atom_site_site_symmetry_order
_atom_site_calc_flag
_atom_site_refinement_flags_posn
_atom_site_refinement_flags_adp
_atom_site_refinement_flags_occupancy
_atom_site_disorder_assembly
_atom_site_disorder_group
O1 O 0.73078(10) 0.52426(9) 0.84701(8) 0.02237(17) Uani 1 1 d . . . . .
N1 N 0.74390(11) 0.47404(9) 0.64047(8) 0.01603(17) Uani 1 1 d . . . . .
N2 N 0.82716(12) 0.05977(10) 0.42947(9) 0.02112(19) Uani 1 1 d . . . . .
C1 C 0.74349(13) 0.56575(11) 0.76033(10) 0.0173(2) Uani 1 1 d . . . . .
C2 C 0.75926(13) 0.71548(11) 0.77528(10) 0.0174(2) Uani 1 1 d . . . . .
C3 C 0.76438(14) 0.81635(12) 0.89579(11) 0.0210(2) Uani 1 1 d . . . . .
H3 H 0.753627 0.786422 0.963625 0.025 Uiso 1 1 calc R . . . .
C4 C 0.78498(15) 0.95862(12) 0.91587(11) 0.0235(2) Uani 1 1 d . . . . .
H4 H 0.788908 1.026822 0.997543 0.028 Uiso 1 1 calc R . . . .
C5 C 0.80013(14) 1.00253(12) 0.81541(11) 0.0230(2) Uani 1 1 d . . . . .
H5 H 0.814840 1.100780 0.829719 0.028 Uiso 1 1 calc R . . . .
C6 C 0.79389(14) 0.90451(11) 0.69592(11) 0.0201(2) Uani 1 1 d . . . . .
H6 H 0.803575 0.935713 0.628657 0.024 Uiso 1 1 calc R . . . .
C7 C 0.77320(12) 0.75814(11) 0.67319(10) 0.01668(19) Uani 1 1 d . . . . .
C8 C 0.76944(13) 0.65276(11) 0.55167(10) 0.01697(19) Uani 1 1 d . . . . .
H8 H 0.777267 0.678821 0.481329 0.020 Uiso 1 1 calc R . . . .
C9 C 0.75450(12) 0.51522(11) 0.53905(9) 0.01529(19) Uani 1 1 d . . . . .
C10 C 0.75095(12) 0.38792(11) 0.42973(10) 0.01554(19) Uani 1 1 d . . . . .
C11 C 0.74587(12) 0.27688(11) 0.46663(10) 0.01564(19) Uani 1 1 d . . . . .
C12 C 0.73205(12) 0.12733(11) 0.38261(10) 0.01672(19) Uani 1 1 d . . . . .
C13 C 0.62305(13) 0.06108(11) 0.26039(10) 0.0207(2) Uani 1 1 d . . . . .
H13 H 0.554921 0.110506 0.231158 0.025 Uiso 1 1 calc R . . . .
C14 C 0.61615(15) -0.07773(12) 0.18275(11) 0.0252(2) Uani 1 1 d . . . . .
H14 H 0.543301 -0.125044 0.099393 0.030 Uiso 1 1 calc R . . . .
C15 C 0.71752(16) -0.14650(12) 0.22888(12) 0.0259(2) Uani 1 1 d . . . . .
H15 H 0.717529 -0.240742 0.177057 0.031 Uiso 1 1 calc R . . . .
C16 C 0.81864(15) -0.07443(12) 0.35223(12) 0.0243(2) Uani 1 1 d . . . . .
H16 H 0.885934 -0.122823 0.384057 0.029 Uiso 1 1 calc R . . . .
C17 C 0.74352(12) 0.32078(10) 0.60637(10) 0.01599(19) Uani 1 1 d . . . . .
C18 C 0.58850(13) 0.23339(12) 0.61678(11) 0.0211(2) Uani 1 1 d . . . . .
H18A H 0.584779 0.268219 0.706543 0.032 Uiso 1 1 calc GR . . . .
H18B H 0.586303 0.131877 0.586512 0.032 Uiso 1 1 calc GR . . . .
H18C H 0.495217 0.244144 0.563959 0.032 Uiso 1 1 calc GR . . . .
C19 C 0.89315(13) 0.31252(11) 0.69210(10) 0.0187(2) Uani 1 1 d . . . . .
H19A H 0.990213 0.364708 0.679576 0.028 Uiso 1 1 calc GR . . . .
H19B H 0.892177 0.211825 0.669234 0.028 Uiso 1 1 calc GR . . . .
H19C H 0.892670 0.355765 0.782258 0.028 Uiso 1 1 calc GR . . . .
C20 C 0.75242(12) 0.38917(10) 0.30232(9) 0.01570(19) Uani 1 1 d . . . . .
C21 C 0.85568(13) 0.32896(11) 0.23497(10) 0.0174(2) Uani 1 1 d . . . . .
H21 H 0.926810 0.286638 0.271509 0.021 Uiso 1 1 calc R . . . .
C22 C 0.85506(14) 0.33055(11) 0.11488(10) 0.0216(2) Uani 1 1 d . . . . .
H22 H 0.926809 0.290648 0.070462 0.026 Uiso 1 1 calc R . . . .
C23 C 0.74980(16) 0.39035(12) 0.05956(11) 0.0255(2) Uani 1 1 d . . . . .
H23 H 0.749187 0.391239 -0.022552 0.031 Uiso 1 1 calc R . . . .
C24 C 0.64568(15) 0.44870(12) 0.12536(11) 0.0253(2) Uani 1 1 d . . . . .
H24 H 0.572379 0.488224 0.087326 0.030 Uiso 1 1 calc R . . . .
C25 C 0.64772(14) 0.44979(11) 0.24624(10) 0.0203(2) Uani 1 1 d . . . . .
H25 H 0.577585 0.491974 0.291153 0.024 Uiso 1 1 calc R . . . .

loop_
_atom_site_aniso_label
_atom_site_aniso_U_11
_atom_site_aniso_U_22
_atom_site_aniso_U_33
_atom_site_aniso_U_23
_atom_site_aniso_U_13
_atom_site_aniso_U_12
O1 0.0322(4) 0.0218(4) 0.0194(4) 0.0112(3) 0.0116(3) 0.0114(3)
N1 0.0204(4) 0.0142(4) 0.0159(4) 0.0070(3) 0.0064(3) 0.0068(3)
N2 0.0265(5) 0.0178(4) 0.0218(4) 0.0082(4) 0.0081(4) 0.0103(4)
C1 0.0195(5) 0.0175(5) 0.0169(5) 0.0072(4) 0.0066(4) 0.0073(4)
C2 0.0201(5) 0.0162(5) 0.0174(5) 0.0065(4) 0.0064(4) 0.0071(4)
C3 0.0256(5) 0.0203(5) 0.0180(5) 0.0068(4) 0.0081(4) 0.0080(4)
C4 0.0299(6) 0.0188(5) 0.0195(5) 0.0038(4) 0.0080(4) 0.0077(4)
C5 0.0284(6) 0.0154(5) 0.0235(5) 0.0059(4) 0.0074(4) 0.0059(4)
C6 0.0243(5) 0.0164(5) 0.0212(5) 0.0085(4) 0.0069(4) 0.0069(4)
C7 0.0172(4) 0.0157(4) 0.0173(5) 0.0062(4) 0.0044(4) 0.0059(4)
C8 0.0205(5) 0.0160(5) 0.0161(4) 0.0075(4) 0.0052(4) 0.0065(4)
C9 0.0160(4) 0.0161(4) 0.0147(4) 0.0065(4) 0.0043(3) 0.0058(3)
C10 0.0164(4) 0.0155(4) 0.0150(4) 0.0059(4) 0.0038(4) 0.0057(4)
C11 0.0164(4) 0.0155(4) 0.0156(4) 0.0062(4) 0.0046(4) 0.0054(3)
C12 0.0197(5) 0.0143(4) 0.0176(5) 0.0068(4) 0.0075(4) 0.0048(4)
C13 0.0221(5) 0.0178(5) 0.0200(5) 0.0068(4) 0.0047(4) 0.0031(4)
C14 0.0293(6) 0.0180(5) 0.0213(5) 0.0037(4) 0.0064(4) -0.0003(4)
C15 0.0363(6) 0.0155(5) 0.0265(6) 0.0059(4) 0.0158(5) 0.0066(4)
C16 0.0328(6) 0.0182(5) 0.0284(6) 0.0109(4) 0.0146(5) 0.0124(4)
C17 0.0198(5) 0.0133(4) 0.0167(4) 0.0066(4) 0.0064(4) 0.0060(4)
C18 0.0225(5) 0.0194(5) 0.0231(5) 0.0097(4) 0.0090(4) 0.0043(4)
C19 0.0228(5) 0.0172(5) 0.0174(5) 0.0078(4) 0.0044(4) 0.0076(4)
C20 0.0182(4) 0.0129(4) 0.0141(4) 0.0051(3) 0.0024(4) 0.0027(3)
C21 0.0196(5) 0.0147(4) 0.0161(5) 0.0052(4) 0.0038(4) 0.0036(4)
C22 0.0269(5) 0.0172(5) 0.0162(5) 0.0037(4) 0.0062(4) 0.0015(4)
C23 0.0380(6) 0.0195(5) 0.0138(5) 0.0067(4) 0.0018(4) 0.0013(5)
C24 0.0337(6) 0.0192(5) 0.0196(5) 0.0091(4) -0.0025(4) 0.0062(4)
C25 0.0234(5) 0.0173(5) 0.0189(5) 0.0067(4) 0.0019(4) 0.0069(4)

loop_
_atom_type_symbol
_atom_type_description
_atom_type_scat_dispersion_real
_atom_type_scat_dispersion_imag
_atom_type_scat_source
C C 0.0033 0.0016 'International Tables Vol C Tables 4.2.6.8 and 6.1.1.4'
H H 0.0000 0.0000 'International Tables Vol C Tables 4.2.6.8 and 6.1.1.4'
N N 0.0061 0.0033 'International Tables Vol C Tables 4.2.6.8 and 6.1.1.4'
O O 0.0106 0.0060 'International Tables Vol C Tables 4.2.6.8 and 6.1.1.4'

loop_
_geom_angle_atom_site_label_1
_geom_angle_atom_site_label_2
_geom_angle_atom_site_label_3
_geom_angle
_geom_angle_site_symmetry_1
_geom_angle_site_symmetry_3
_geom_angle_publ_flag
C1 N1 C9 124.06(9) . . ?
C1 N1 C17 124.06(8) . . ?
C9 N1 C17 111.77(8) . . ?
C16 N2 C12 117.36(10) . . ?
O1 C1 N1 122.02(9) . . ?
O1 C1 C2 123.40(9) . . ?
N1 C1 C2 114.58(9) . . ?
C3 C2 C1 117.99(9) . . ?
C3 C2 C7 120.53(9) . . ?
C7 C2 C1 121.46(9) . . ?
C2 C3 H3 119.9 . . ?
C4 C3 C2 120.15(10) . . ?
C4 C3 H3 119.9 . . ?
C3 C4 H4 120.1 . . ?
C3 C4 C5 119.85(10) . . ?
C5 C4 H4 120.1 . . ?
C4 C5 H5 119.6 . . ?
C6 C5 C4 120.76(10) . . ?
C6 C5 H5 119.6 . . ?
C5 C6 H6 119.8 . . ?
C5 C6 C7 120.38(10) . . ?
C7 C6 H6 119.8 . . ?
C2 C7 C6 118.32(9) . . ?
C2 C7 C8 119.16(9) . . ?
C6 C7 C8 122.50(9) . . ?
C7 C8 H8 120.6 . . ?
C9 C8 C7 118.80(9) . . ?
C9 C8 H8 120.6 . . ?
N1 C9 C10 107.24(8) . . ?
C8 C9 N1 121.92(9) . . ?
C8 C9 C10 130.82(9) . . ?
C9 C10 C20 122.63(9) . . ?
C11 C10 C9 108.94(9) . . ?
C11 C10 C20 128.43(9) . . ?
C10 C11 C12 125.89(9) . . ?
C10 C11 C17 111.62(9) . . ?
C12 C11 C17 122.34(9) . . ?
N2 C12 C11 117.10(9) . . ?
N2 C12 C13 122.52(9) . . ?
C13 C12 C11 120.38(9) . . ?
C12 C13 H13 120.5 . . ?
C14 C13 C12 118.93(10) . . ?
C14 C13 H13 120.5 . . ?
C13 C14 H14 120.6 . . ?
C13 C14 C15 118.85(11) . . ?
C15 C14 H14 120.6 . . ?
C14 C15 H15 120.8 . . ?
C16 C15 C14 118.41(10) . . ?
C16 C15 H15 120.8 . . ?
N2 C16 C15 123.86(11) . . ?
N2 C16 H16 118.1 . . ?
C15 C16 H16 118.1 . . ?
N1 C17 C11 100.31(8) . . ?
N1 C17 C18 110.87(8) . . ?
N1 C17 C19 109.89(8) . . ?
C11 C17 C18 110.49(9) . . ?
C11 C17 C19 113.37(8) . . ?
C18 C17 C19 111.42(9) . . ?
C17 C18 H18A 109.5 . . ?
C17 C18 H18B 109.5 . . ?
C17 C18 H18C 109.5 . . ?
H18A C18 H18B 109.5 . . ?
H18A C18 H18C 109.5 . . ?
H18B C18 H18C 109.5 . . ?
C17 C19 H19A 109.5 . . ?
C17 C19 H19B 109.5 . . ?
C17 C19 H19C 109.5 . . ?
H19A C19 H19B 109.5 . . ?
H19A C19 H19C 109.5 . . ?
H19B C19 H19C 109.5 . . ?
C21 C20 C10 121.26(9) . . ?
C21 C20 C25 118.79(9) . . ?
C25 C20 C10 119.95(9) . . ?
C20 C21 H21 119.7 . . ?
C22 C21 C20 120.51(10) . . ?
C22 C21 H21 119.7 . . ?
C21 C22 H22 119.9 . . ?
C21 C22 C23 120.28(10) . . ?
C23 C22 H22 119.9 . . ?
C22 C23 H23 120.3 . . ?
C24 C23 C22 119.43(10) . . ?
C24 C23 H23 120.3 . . ?
C23 C24 H24 119.7 . . ?
C25 C24 C23 120.58(10) . . ?
C25 C24 H24 119.7 . . ?
C20 C25 H25 119.8 . . ?
C24 C25 C20 120.40(10) . . ?
C24 C25 H25 119.8 . . ?

loop_
_geom_bond_atom_site_label_1
_geom_bond_atom_site_label_2
_geom_bond_distance
_geom_bond_site_symmetry_2
_geom_bond_publ_flag
O1 C1 1.2327(13) . ?
N1 C1 1.3789(13) . ?
N1 C9 1.3903(13) . ?
N1 C17 1.4948(12) . ?
N2 C12 1.3460(13) . ?
N2 C16 1.3422(14) . ?
C1 C2 1.4741(14) . ?
C2 C3 1.4044(14) . ?
C2 C7 1.4116(14) . ?
C3 H3 0.9500 . ?
C3 C4 1.3780(15) . ?
C4 H4 0.9500 . ?
C4 C5 1.4032(16) . ?
C5 H5 0.9500 . ?
C5 C6 1.3816(15) . ?
C6 H6 0.9500 . ?
C6 C7 1.4129(14) . ?
C7 C8 1.4351(14) . ?
C8 H8 0.9500 . ?
C8 C9 1.3572(14) . ?
C9 C10 1.4625(14) . ?
C10 C11 1.3541(14) . ?
C10 C20 1.4775(14) . ?
C11 C12 1.4793(14) . ?
C11 C17 1.5207(14) . ?
C12 C13 1.4000(15) . ?
C13 H13 0.9500 . ?
C13 C14 1.3855(15) . ?
C14 H14 0.9500 . ?
C14 C15 1.3883(18) . ?
C15 H15 0.9500 . ?
C15 C16 1.3849(18) . ?
C16 H16 0.9500 . ?
C17 C18 1.5314(15) . ?
C17 C19 1.5339(14) . ?
C18 H18A 0.9800 . ?
C18 H18B 0.9800 . ?
C18 H18C 0.9800 . ?
C19 H19A 0.9800 . ?
C19 H19B 0.9800 . ?
C19 H19C 0.9800 . ?
C20 C21 1.3983(14) . ?
C20 C25 1.3986(14) . ?
C21 H21 0.9500 . ?
C21 C22 1.3909(15) . ?
C22 H22 0.9500 . ?
C22 C23 1.3912(17) . ?
C23 H23 0.9500 . ?
C23 C24 1.3882(18) . ?
C24 H24 0.9500 . ?
C24 C25 1.3882(16) . ?
C25 H25 0.9500 . ?
